data_2300402
loop_
_publ_author_name
'Eccles, Kevin S.'
'Stokes, Stephen P.'
'Daly, Carla A.'
'Barry, Nicola M.'
'McSweeney, Sharon P.'
'O'Neill, Damian J.'
'Kelly, Dawn M.'
'Jennings, W. Brian'
'N\'i Dhubhghaill, O. M.'
'Moynihan, Humphrey A.'
'Maguire, Anita R.'
'Lawrence, Simon E.'

_publ_section_title
;
 Evaluation of the Bruker SMART X2S: crystallography for the
 nonspecialist?
;
_journal_coden_ASTM JACGAR
_journal_coeditor_code KK5074
_journal_issue 1
_journal_name_full 'Journal of Applied Crystallography'
_journal_page_first 213
_journal_page_last 215
_journal_paper_doi 10.1107/S0021889810042561
_journal_volume 44
_journal_year 2011
_chemical_formula_moiety 'C14 H11 F N2 S'
_chemical_formula_sum 'C14 H11 F N2 S'
_chemical_formula_weight 258.31
_space_group_IT_number 14
_symmetry_cell_setting monoclinic
_symmetry_space_group_name_Hall '-P 2ybc'
_symmetry_space_group_name_H-M 'P 1 21/c 1'
_atom_sites_solution_hydrogens geom
_atom_sites_solution_primary direct
_atom_sites_solution_secondary difmap
_audit_creation_method SHELXL-97
_cell_angle_alpha 90.00
_cell_angle_beta 97.465(11)
_cell_angle_gamma 90.00
_cell_formula_units_Z 4
_cell_length_a 10.137(3)
_cell_length_b 11.413(4)
_cell_length_c 11.345(3)
_cell_measurement_reflns_used 2021
_cell_measurement_temperature 300(2)
_cell_measurement_theta_max 22.36
_cell_measurement_theta_min 2.54
_cell_volume 1301.4(7)
_computing_cell_refinement 'Bruker SAINT'
_computing_data_collection 'Bruker GIS'
_computing_data_reduction 'Bruker SAINT'
_computing_molecular_graphics 'Bruker APEX2'
_computing_structure_refinement 'SHELXL-97 (Sheldrick, 2008)'
_computing_structure_solution 'SHELXS-97 (Sheldrick, 2008)'
_diffrn_ambient_temperature 300(2)
_diffrn_measured_fraction_theta_full 0.990
_diffrn_measured_fraction_theta_max 0.990
_diffrn_measurement_device_type 'Bruker SMART X2S'
_diffrn_measurement_method '\w scans'
_diffrn_radiation_monochromator 'doubly curved silicon crystal'
_diffrn_radiation_source 'micro-focus sealed tube'
_diffrn_radiation_type MoK\a
_diffrn_radiation_wavelength 0.71073
_diffrn_reflns_av_R_equivalents 0.0433
_diffrn_reflns_av_sigmaI/netI 0.0424
_diffrn_reflns_limit_h_max 11
_diffrn_reflns_limit_h_min -12
_diffrn_reflns_limit_k_max 13
_diffrn_reflns_limit_k_min -11
_diffrn_reflns_limit_l_max 13
_diffrn_reflns_limit_l_min -13
_diffrn_reflns_number 8133
_diffrn_reflns_theta_full 25.02
_diffrn_reflns_theta_max 25.02
_diffrn_reflns_theta_min 2.03
_exptl_absorpt_coefficient_mu 0.243
_exptl_absorpt_correction_T_max 0.8882
_exptl_absorpt_correction_T_min 0.7932
_exptl_absorpt_correction_type multi-scan
_exptl_absorpt_process_details 'SADABS V2008/1 (Bruker AXS)'
_exptl_crystal_colour colorless
_exptl_crystal_density_diffrn 1.318
_exptl_crystal_density_method 'not measured'
_exptl_crystal_description block
_exptl_crystal_F_000 536
_exptl_crystal_size_max 0.23
_exptl_crystal_size_mid 0.20
_exptl_crystal_size_min 0.13
_refine_diff_density_max 0.215
_refine_diff_density_min -0.181
_refine_ls_extinction_method none
_refine_ls_goodness_of_fit_ref 1.093
_refine_ls_hydrogen_treatment constr
_refine_ls_matrix_type full
_refine_ls_number_parameters 163
_refine_ls_number_reflns 2277
_refine_ls_number_restraints 0
_refine_ls_restrained_S_all 1.093
_refine_ls_R_factor_all 0.0680
_refine_ls_R_factor_gt 0.0397
_refine_ls_shift/su_max 0.016
_refine_ls_shift/su_mean 0.003
_refine_ls_structure_factor_coef Fsqd
_refine_ls_weighting_details 'calc w=1/[\s^2^(Fo^2^)+(0.0586P)^2^+0.1803P] where P=(Fo^2^+2Fc^2^)/3'
_refine_ls_weighting_scheme calc
_refine_ls_wR_factor_gt 0.0967
_refine_ls_wR_factor_ref 0.1252
_reflns_number_gt 1626
_reflns_number_total 2277
_reflns_threshold_expression >2sigma(I)
_cod_duplicate_entry 2300312
_cod_data_source_file kk5074sup1.cif
_cod_data_source_block Compound_2_Run_4
_cod_depositor_comments
;
The following automatic conversions were performed:

'_symmetry_cell_setting' value 'Monoclinic' changed to 'monoclinic'
according to /home/saulius/struct/CIF-dictionaries/cif_core.dic
dictionary named 'cif_core.dic' version 2.4.2 from 2011-04-26.

Automatic conversion script
Id: cif_fix_values 1891 2012-01-12 08:04:46Z andrius 
;
_cod_original_cell_volume 1301.5(7)
_cod_original_sg_symbol_H-M P12(1)/c1
_cod_database_code 2300402

loop_
_symmetry_equiv_pos_as_xyz
'x, y, z'
'-x, y+1/2, -z+1/2'
'-x, -y, -z'
'x, -y-1/2, z-1/2'

loop_
_atom_site_type_symbol
_atom_site_label
_atom_site_fract_x
_atom_site_fract_y
_atom_site_fract_z
_atom_site_U_iso_or_equiv
_atom_site_adp_type
_atom_site_calc_flag
_atom_site_refinement_flags
_atom_site_occupancy
S S1 0.84217(6) 0.47329(6) 0.12755(6) 0.0501(2) Uani d . 1
F F1 0.62881(17) 0.63496(16) 0.16605(16) 0.0786(5) Uani d . 1
N N1 0.8999(2) 0.3662(2) 0.0527(2) 0.0667(7) Uani d . 1
N N2 0.8629(3) 0.3789(3) -0.1664(2) 0.0767(8) Uani d . 1
C C1 0.4122(4) 0.3848(5) 0.1552(3) 0.0890(12) Uani d . 1
H H1 0.3233 0.3673 0.1596 0.107 Uiso calc R 1
C C2 0.4545(3) 0.5003(3) 0.1657(3) 0.0741(9) Uani d . 1
H H2 0.3958 0.5604 0.1779 0.089 Uiso calc R 1
C C3 0.5852(3) 0.5227(3) 0.1576(2) 0.0548(7) Uani d . 1
C C4 0.6739(2) 0.4349(2) 0.1410(2) 0.0471(6) Uani d . 1
C C5 0.9213(3) 0.4330(3) 0.2747(2) 0.0570(7) Uani d . 1
H H5A 0.9113 0.3494 0.2863 0.068 Uiso calc R 1
H H5B 1.0157 0.4503 0.2811 0.068 Uiso calc R 1
C C6 0.8615(2) 0.4983(2) 0.3700(2) 0.0506(7) Uani d . 1
C C7 0.7679(3) 0.4444(3) 0.4306(2) 0.0612(8) Uani d . 1
H H7 0.7418 0.3677 0.4121 0.073 Uiso calc R 1
C C8 0.7131(3) 0.5043(3) 0.5184(3) 0.0757(9) Uani d . 1
H H8 0.6508 0.4677 0.5593 0.091 Uiso calc R 1
C C9 0.7508(3) 0.6176(3) 0.5452(3) 0.0739(9) Uani d . 1
H H9 0.7133 0.6578 0.6040 0.089 Uiso calc R 1
C C10 0.4986(4) 0.2960(4) 0.1385(3) 0.0851(11) Uani d . 1
H H10 0.4681 0.2192 0.1317 0.102 Uiso calc R 1
C C11 0.6294(3) 0.3198(3) 0.1316(2) 0.0671(8) Uani d . 1
H H11 0.6882 0.2593 0.1208 0.081 Uiso calc R 1
C C12 0.8775(2) 0.3789(2) -0.0639(3) 0.0546(7) Uani d . 1
C C13 0.8433(3) 0.6721(3) 0.4860(3) 0.0717(9) Uani d . 1
H H13 0.8686 0.7488 0.5048 0.086 Uiso calc R 1
C C14 0.8988(3) 0.6127(3) 0.3982(2) 0.0614(8) Uani d . 1
H H14 0.9614 0.6498 0.3581 0.074 Uiso calc R 1

loop_
_atom_site_aniso_label
_atom_site_aniso_U_11
_atom_site_aniso_U_22
_atom_site_aniso_U_33
_atom_site_aniso_U_12
_atom_site_aniso_U_13
_atom_site_aniso_U_23
S1 0.0528(4) 0.0488(4) 0.0505(4) 0.0047(3) 0.0137(3) 0.0033(3)
F1 0.0767(12) 0.0601(12) 0.0998(13) 0.0142(9) 0.0143(10) -0.0101(9)
N1 0.0828(17) 0.0627(17) 0.0583(15) 0.0237(13) 0.0232(13) 0.0014(12)
N2 0.0778(18) 0.092(2) 0.0632(17) 0.0038(14) 0.0192(14) -0.0083(14)
C1 0.057(2) 0.150(4) 0.059(2) -0.029(2) 0.0065(15) 0.009(2)
C2 0.0543(18) 0.112(3) 0.0557(18) 0.0111(18) 0.0065(14) -0.0029(18)
C3 0.0532(16) 0.065(2) 0.0451(15) 0.0012(14) 0.0038(12) -0.0002(13)
C4 0.0512(15) 0.0522(17) 0.0376(13) 0.0006(12) 0.0047(11) 0.0014(11)
C5 0.0519(16) 0.0625(18) 0.0558(16) 0.0101(13) 0.0044(13) 0.0069(13)
C6 0.0479(14) 0.0587(19) 0.0434(14) 0.0060(12) -0.0006(11) 0.0075(12)
C7 0.0689(18) 0.0573(19) 0.0579(17) -0.0011(14) 0.0108(15) 0.0083(14)
C8 0.088(2) 0.081(3) 0.064(2) 0.0081(18) 0.0294(17) 0.0126(17)
C9 0.087(2) 0.080(3) 0.0556(18) 0.0230(19) 0.0099(16) -0.0034(16)
C10 0.081(2) 0.094(3) 0.078(2) -0.034(2) 0.0038(19) 0.007(2)
C11 0.077(2) 0.059(2) 0.0656(19) -0.0083(15) 0.0077(15) 0.0035(15)
C12 0.0453(15) 0.0572(18) 0.0652(19) -0.0004(12) 0.0218(14) -0.0057(14)
C13 0.081(2) 0.061(2) 0.068(2) 0.0034(16) -0.0088(17) -0.0099(16)
C14 0.0550(16) 0.066(2) 0.0607(18) -0.0048(14) -0.0022(14) 0.0030(15)

loop_
_atom_type_symbol
_atom_type_description
_atom_type_scat_dispersion_real
_atom_type_scat_dispersion_imag
_atom_type_scat_source
C C 0.0033 0.0016 'International Tables Vol C Tables 4.2.6.8 and 6.1.1.4'
H H 0.0000 0.0000 'International Tables Vol C Tables 4.2.6.8 and 6.1.1.4'
N N 0.0061 0.0033 'International Tables Vol C Tables 4.2.6.8 and 6.1.1.4'
F F 0.0171 0.0103 'International Tables Vol C Tables 4.2.6.8 and 6.1.1.4'
S S 0.1246 0.1234 'International Tables Vol C Tables 4.2.6.8 and 6.1.1.4'

loop_
_geom_angle_atom_site_label_1
_geom_angle_atom_site_label_2
_geom_angle_atom_site_label_3
_geom_angle
N1 S1 C4 105.67(13)
N1 S1 C5 98.21(13)
C4 S1 C5 99.92(12)
C12 N1 S1 114.27(19)
C10 C1 C2 121.3(3)
C10 C1 H1 119.4
C2 C1 H1 119.4
C3 C2 C1 117.7(3)
C3 C2 H2 121.2
C1 C2 H2 121.2
F1 C3 C2 118.9(3)
F1 C3 C4 119.1(2)
C2 C3 C4 122.0(3)
C3 C4 C11 119.2(3)
C3 C4 S1 118.7(2)
C11 C4 S1 122.0(2)
C6 C5 S1 111.34(18)
C6 C5 H5A 109.4
S1 C5 H5A 109.4
C6 C5 H5B 109.4
S1 C5 H5B 109.4
H5A C5 H5B 108.0
C14 C6 C7 119.2(3)
C14 C6 C5 120.7(2)
C7 C6 C5 120.1(3)
C8 C7 C6 120.2(3)
C8 C7 H7 119.9
C6 C7 H7 119.9
C9 C8 C7 120.0(3)
C9 C8 H8 120.0
C7 C8 H8 120.0
C13 C9 C8 120.5(3)
C13 C9 H9 119.8
C8 C9 H9 119.8
C11 C10 C1 120.3(3)
C11 C10 H10 119.8
C1 C10 H10 119.8
C10 C11 C4 119.5(3)
C10 C11 H11 120.3
C4 C11 H11 120.3
N2 C12 N1 173.3(3)
C9 C13 C14 119.9(3)
C9 C13 H13 120.0
C14 C13 H13 120.0
C13 C14 C6 120.2(3)
C13 C14 H14 119.9
C6 C14 H14 119.9

loop_
_geom_bond_atom_site_label_1
_geom_bond_atom_site_label_2
_geom_bond_distance
S1 N1 1.639(2)
S1 C4 1.787(3)
S1 C5 1.815(3)
F1 C3 1.355(3)
N1 C12 1.320(4)
N2 C12 1.153(3)
C1 C10 1.369(5)
C1 C2 1.387(5)
C1 H1 0.9300
C2 C3 1.364(4)
C2 H2 0.9300
C3 C4 1.376(4)
C4 C11 1.389(4)
C5 C6 1.504(4)
C5 H5A 0.9700
C5 H5B 0.9700
C6 C14 1.385(4)
C6 C7 1.386(4)
C7 C8 1.383(4)
C7 H7 0.9300
C8 C9 1.372(5)
C8 H8 0.9300
C9 C13 1.371(4)
C9 H9 0.9300
C10 C11 1.365(4)
C10 H10 0.9300
C11 H11 0.9300
C13 C14 1.383(4)
C13 H13 0.9300
C14 H14 0.9300
